data_4500312
loop_
_publ_author_name
'Chandrasekhar, Vadapalli'
'Senapati, Tapas'
'Dey, Atanu'
'Hossain, Sakiat'
'Gopal, Kandasamy'

_publ_section_title
;
 Carbophosphazene-Based Multisite Coordination Ligands: Metalation Studies
 on the Pyridyloxy Carbophosphazene, [NC(NMe2)]2[NP(p-OC5H4N)2]
;
_journal_issue 5
_journal_name_full 'Crystal Growth &amp; Design'
_journal_page_first 1512
_journal_paper_doi 10.1021/cg1014169
_journal_volume 11
_journal_year 2011
_chemical_formula_moiety 'C20 H26 Cd N7 O6 P, C H4 O, 2(H2 O)'
_chemical_formula_sum 'C21 H34 Cd N7 O9 P'
_chemical_formula_weight 671.93
_chemical_name_systematic
; 
 ? 
;
_space_group_IT_number 15
_symmetry_cell_setting monoclinic
_symmetry_space_group_name_Hall '-C 2yc'
_symmetry_space_group_name_H-M 'C 1 2/c 1'
_atom_sites_solution_hydrogens geom
_atom_sites_solution_primary direct
_atom_sites_solution_secondary difmap
_audit_creation_method SHELXL-97
_cell_angle_alpha 90.000(5)
_cell_angle_beta 118.632(5)
_cell_angle_gamma 90.000(5)
_cell_formula_units_Z 8
_cell_length_a 26.154(5)
_cell_length_b 15.106(5)
_cell_length_c 16.753(5)
_cell_measurement_reflns_used 7855
_cell_measurement_temperature 100(2)
_cell_measurement_theta_max 28.33
_cell_measurement_theta_min 2.39
_cell_volume 5809(3)
_computing_cell_refinement 'Bruker SMART'
_computing_data_collection 'Bruker SMART'
_computing_data_reduction 'Bruker SAINT'
_computing_molecular_graphics 'Bruker SHELXTL'
_computing_publication_material 'Bruker SHELXTL'
_computing_structure_refinement 'Bruker SHELXTL'
_computing_structure_solution 'Bruker SHELXTL'
_diffrn_ambient_temperature 100(2)
_diffrn_measured_fraction_theta_full 0.991
_diffrn_measured_fraction_theta_max 0.991
_diffrn_measurement_device_type 'CCD area detector'
_diffrn_measurement_method 'phi and omega scans'
_diffrn_radiation_monochromator graphite
_diffrn_radiation_source 'fine-focus sealed tube'
_diffrn_radiation_type MoK\a
_diffrn_radiation_wavelength 0.71069
_diffrn_reflns_av_R_equivalents 0.0327
_diffrn_reflns_av_sigmaI/netI 0.0389
_diffrn_reflns_limit_h_max 26
_diffrn_reflns_limit_h_min -32
_diffrn_reflns_limit_k_max 18
_diffrn_reflns_limit_k_min -18
_diffrn_reflns_limit_l_max 20
_diffrn_reflns_limit_l_min -17
_diffrn_reflns_number 15708
_diffrn_reflns_theta_full 26.00
_diffrn_reflns_theta_max 26.00
_diffrn_reflns_theta_min 2.39
_exptl_absorpt_coefficient_mu 0.865
_exptl_absorpt_correction_T_max 0.949
_exptl_absorpt_correction_T_min 0.930
_exptl_absorpt_correction_type empirical
_exptl_absorpt_process_details sadabs
_exptl_crystal_colour colourless
_exptl_crystal_density_diffrn 1.537
_exptl_crystal_density_method 'not measured'
_exptl_crystal_description block
_exptl_crystal_F_000 2752
_exptl_crystal_size_max 0.09
_exptl_crystal_size_mid 0.07
_exptl_crystal_size_min 0.06
_refine_diff_density_max 1.486
_refine_diff_density_min -0.545
_refine_diff_density_rms 0.098
_refine_ls_extinction_method none
_refine_ls_goodness_of_fit_ref 1.049
_refine_ls_hydrogen_treatment mixed
_refine_ls_matrix_type full
_refine_ls_number_parameters 376
_refine_ls_number_reflns 5674
_refine_ls_number_restraints 4
_refine_ls_restrained_S_all 1.048
_refine_ls_R_factor_all 0.0434
_refine_ls_R_factor_gt 0.0373
_refine_ls_shift/su_max 0.001
_refine_ls_shift/su_mean 0.000
_refine_ls_structure_factor_coef Fsqd
_refine_ls_weighting_details 'calc w=1/[\s^2^(Fo^2^)+(0.0572P)^2^+3.5124P] where P=(Fo^2^+2Fc^2^)/3'
_refine_ls_weighting_scheme calc
_refine_ls_wR_factor_gt 0.0956
_refine_ls_wR_factor_ref 0.0997
_reflns_number_gt 4855
_reflns_number_total 5674
_reflns_threshold_expression >2sigma(I)
_cod_data_source_file cg1014169_si_002.cif
_cod_data_source_block coumpound_1
_cod_depositor_comments
;
The following automatic conversions were performed:

'_symmetry_cell_setting' value 'Monoclinic' changed to 'monoclinic'
according to /home/saulius/struct/CIF-dictionaries/cif_core.dic
dictionary named 'cif_core.dic' version 2.4.1 from 2010-06-29.

Automatic conversion script
Id: cif_fix_values 1715 2011-07-08 13:25:40Z adriana 
;
_cod_original_sg_symbol_H-M C2/c
_cod_database_code 4500312

loop_
_symmetry_equiv_pos_as_xyz
'x, y, z'
'-x, y, -z+1/2'
'x+1/2, y+1/2, z'
'-x+1/2, y+1/2, -z+1/2'
'-x, -y, -z'
'x, -y, z-1/2'
'-x+1/2, -y+1/2, -z'
'x+1/2, -y+1/2, z-1/2'

loop_
_atom_site_label
_atom_site_type_symbol
_atom_site_fract_x
_atom_site_fract_y
_atom_site_fract_z
_atom_site_U_iso_or_equiv
_atom_site_adp_type
_atom_site_occupancy
_atom_site_symmetry_multiplicity
_atom_site_calc_flag
_atom_site_refinement_flags
C1 C 0.87081(12) 0.89384(16) 0.2371(2) 0.0229(6) Uani 1 1 d .
C2 C 0.80691(12) 0.88217(18) 0.0824(2) 0.0275(6) Uani 1 1 d .
C3 C 0.93199(13) 0.9025(2) 0.4018(2) 0.0329(7) Uani 1 1 d .
H3A H 0.9626 0.9007 0.3858 0.049 Uiso 1 1 calc R
H3B H 0.9370 0.8549 0.4429 0.049 Uiso 1 1 calc R
H3C H 0.9333 0.9580 0.4307 0.049 Uiso 1 1 calc R
C4 C 0.82554(15) 0.8873(2) 0.3353(3) 0.0458(9) Uani 1 1 d .
H4A H 0.7908 0.8819 0.2778 0.069 Uiso 1 1 calc R
H4B H 0.8232 0.9396 0.3660 0.069 Uiso 1 1 calc R
H4C H 0.8294 0.8363 0.3720 0.069 Uiso 1 1 calc R
C5 C 0.70298(15) 0.8721(3) 0.0405(3) 0.0617(12) Uani 1 1 d .
H5A H 0.7188 0.8653 0.1050 0.093 Uiso 1 1 calc R
H5B H 0.6778 0.8231 0.0099 0.093 Uiso 1 1 calc R
H5C H 0.6812 0.9263 0.0215 0.093 Uiso 1 1 calc R
C6 C 0.73362(14) 0.8758(3) -0.0780(2) 0.0504(10) Uani 1 1 d .
H6A H 0.7108 0.9277 -0.1057 0.076 Uiso 1 1 calc R
H6B H 0.7110 0.8239 -0.1065 0.076 Uiso 1 1 calc R
H6C H 0.7678 0.8763 -0.0855 0.076 Uiso 1 1 calc R
C7 C 0.94807(10) 0.73265(17) 0.12519(16) 0.0178(5) Uani 1 1 d .
C8 C 0.92417(10) 0.69145(17) 0.17329(17) 0.0198(5) Uani 1 1 d .
H8 H 0.9091 0.7240 0.2043 0.024 Uiso 1 1 calc R
C9 C 0.92354(11) 0.60019(16) 0.17347(19) 0.0211(6) Uani 1 1 d .
H9 H 0.9071 0.5720 0.2051 0.025 Uiso 1 1 calc R
C10 C 0.96873(12) 0.59142(17) 0.08627(19) 0.0223(6) Uani 1 1 d .
H10 H 0.9843 0.5574 0.0568 0.027 Uiso 1 1 calc R
C11 C 0.97135(11) 0.68241(17) 0.08133(18) 0.0221(5) Uani 1 1 d .
H11 H 0.9882 0.7091 0.0496 0.027 Uiso 1 1 calc R
C12 C 0.99007(11) 0.20062(18) 0.14591(18) 0.0235(6) Uani 1 1 d .
H12 H 1.0236 0.2331 0.1603 0.028 Uiso 1 1 calc R
C13 C 0.99299(11) 0.10978(16) 0.14275(19) 0.0210(6) Uani 1 1 d .
H13 H 1.0275 0.0813 0.1551 0.025 Uiso 1 1 calc R
C14 C 0.94244(10) 0.06223(17) 0.12047(16) 0.0182(5) Uani 1 1 d .
C15 C 0.89209(12) 0.10554(16) 0.1044(2) 0.0230(6) Uani 1 1 d .
H15 H 0.8581 0.0744 0.0904 0.028 Uiso 1 1 calc R
C16 C 0.89374(12) 0.19684(18) 0.10986(19) 0.0260(6) Uani 1 1 d .
H16 H 0.8600 0.2266 0.0995 0.031 Uiso 1 1 calc R
C17 C 1.09444(13) 0.39802(16) 0.2370(2) 0.0252(6) Uani 1 1 d .
C18 C 1.11497(18) 0.3902(2) 0.1681(3) 0.0465(9) Uani 1 1 d .
H18A H 1.1555 0.4053 0.1957 0.070 Uiso 1 1 calc R
H18B H 1.0930 0.4297 0.1185 0.070 Uiso 1 1 calc R
H18C H 1.1096 0.3304 0.1460 0.070 Uiso 1 1 calc R
C19 C 0.88665(14) 0.38190(18) -0.0597(2) 0.0311(7) Uani 1 1 d .
C20 C 0.86115(17) 0.3646(3) -0.1603(2) 0.0480(9) Uani 1 1 d .
H20A H 0.8793 0.4029 -0.1851 0.072 Uiso 1 1 calc R
H20B H 0.8200 0.3758 -0.1900 0.072 Uiso 1 1 calc R
H20C H 0.8679 0.3040 -0.1699 0.072 Uiso 1 1 calc R
C21 C 0.8565(2) 0.1461(3) 0.3530(4) 0.0793(15) Uani 1 1 d .
H21A H 0.8927 0.1462 0.4088 0.119 Uiso 1 1 calc R
H21B H 0.8373 0.0902 0.3461 0.119 Uiso 1 1 calc R
H21C H 0.8321 0.1928 0.3542 0.119 Uiso 1 1 calc R
N1 N 0.84681(10) 0.88555(14) 0.05349(16) 0.0246(5) Uani 1 1 d .
N2 N 0.92028(9) 0.90260(14) 0.23035(15) 0.0211(5) Uani 1 1 d .
N3 N 0.81614(10) 0.88427(16) 0.16818(17) 0.0295(6) Uani 1 1 d .
N4 N 0.87623(11) 0.89349(17) 0.32051(18) 0.0320(6) Uani 1 1 d .
N5 N 0.75068(11) 0.8749(2) 0.01772(19) 0.0437(7) Uani 1 1 d .
N6 N 0.94512(9) 0.54945(15) 0.13106(14) 0.0204(5) Uani 1 1 d .
N7 N 0.94138(9) 0.24472(16) 0.12933(14) 0.0221(5) Uani 1 1 d .
O1 O 0.95206(8) 0.82223(11) 0.11984(12) 0.0193(4) Uani 1 1 d .
O2 O 0.94633(8) -0.02780(11) 0.11063(12) 0.0220(4) Uani 1 1 d .
O3 O 0.85311(9) 0.38362(14) -0.02557(15) 0.0342(5) Uani 1 1 d .
O4 O 0.94036(10) 0.39360(13) -0.01314(16) 0.0349(5) Uani 1 1 d .
O5 O 1.04086(9) 0.39678(12) 0.21196(17) 0.0361(5) Uani 1 1 d .
O6 O 1.13093(9) 0.40428(12) 0.31984(15) 0.0298(5) Uani 1 1 d .
O7 O 0.86744(12) 0.1590(3) 0.27995(19) 0.0705(9) Uani 1 1 d .
H7 H 0.8381 0.1472 0.2323 0.106 Uiso 1 1 calc R
O8 O 0.73798(12) 0.3286(2) 0.8920(2) 0.0607(8) Uani 1 1 d D
O9 O 0.24546(11) 0.3519(2) 0.4263(2) 0.0549(7) Uani 1 1 d D
P1 P 0.91216(3) 0.89609(4) 0.13108(5) 0.01762(15) Uani 1 1 d .
Cd1 Cd 0.937647(8) 0.397375(12) 0.125245(13) 0.02179(9) Uani 1 1 d .
H8A H 0.7745(14) 0.347(5) 0.917(5) 0.17(3) Uiso 1 1 d D
H9A H 0.2123(11) 0.375(2) 0.392(2) 0.055(12) Uiso 1 1 d D
H8B H 0.741(4) 0.2704(15) 0.891(6) 0.25(5) Uiso 1 1 d D
H9B H 0.2482(18) 0.356(3) 0.4804(17) 0.063(13) Uiso 1 1 d D

loop_
_atom_site_aniso_label
_atom_site_aniso_U_11
_atom_site_aniso_U_22
_atom_site_aniso_U_33
_atom_site_aniso_U_23
_atom_site_aniso_U_13
_atom_site_aniso_U_12
C1 0.0246(13) 0.0176(14) 0.0291(15) -0.0005(10) 0.0149(12) -0.0003(10)
C2 0.0246(14) 0.0241(15) 0.0312(16) -0.0024(11) 0.0113(12) -0.0010(11)
C3 0.0329(16) 0.044(2) 0.0238(15) -0.0031(12) 0.0151(13) -0.0024(13)
C4 0.0375(18) 0.068(3) 0.044(2) -0.0047(17) 0.0296(16) -0.0033(16)
C5 0.0251(17) 0.116(4) 0.042(2) -0.004(2) 0.0153(16) -0.005(2)
C6 0.0273(16) 0.086(3) 0.0311(19) -0.0035(18) 0.0086(14) -0.0039(17)
C7 0.0180(11) 0.0122(13) 0.0201(13) -0.0007(9) 0.0067(10) -0.0011(9)
C8 0.0193(12) 0.0172(13) 0.0233(13) -0.0023(10) 0.0105(10) 0.0004(10)
C9 0.0223(13) 0.0164(14) 0.0265(14) 0.0014(10) 0.0133(11) -0.0005(10)
C10 0.0267(14) 0.0148(13) 0.0289(15) -0.0033(10) 0.0162(12) -0.0007(10)
C11 0.0265(13) 0.0178(14) 0.0275(14) 0.0001(10) 0.0174(11) -0.0020(10)
C12 0.0249(13) 0.0175(14) 0.0305(15) -0.0052(11) 0.0151(11) -0.0034(10)
C13 0.0220(13) 0.0167(14) 0.0259(14) -0.0012(10) 0.0127(11) 0.0004(10)
C14 0.0264(13) 0.0100(13) 0.0188(13) -0.0012(9) 0.0112(11) -0.0009(9)
C15 0.0221(13) 0.0161(14) 0.0308(15) -0.0005(10) 0.0125(12) -0.0036(10)
C16 0.0250(13) 0.0169(14) 0.0371(16) 0.0021(12) 0.0157(12) 0.0022(11)
C17 0.0306(15) 0.0112(13) 0.0367(17) -0.0008(11) 0.0186(13) 0.0009(10)
C18 0.067(2) 0.043(2) 0.045(2) -0.0069(15) 0.0390(19) -0.0036(17)
C19 0.0475(18) 0.0175(15) 0.0388(17) -0.0013(12) 0.0291(15) -0.0032(12)
C20 0.064(2) 0.047(2) 0.044(2) -0.0095(17) 0.0349(19) -0.0154(18)
C21 0.128(4) 0.056(3) 0.100(4) 0.015(3) 0.091(4) 0.012(3)
N1 0.0240(11) 0.0233(13) 0.0249(12) -0.0011(9) 0.0103(10) -0.0004(9)
N2 0.0219(11) 0.0189(12) 0.0231(12) -0.0007(9) 0.0113(9) 0.0008(8)
N3 0.0222(12) 0.0386(15) 0.0284(13) -0.0038(10) 0.0126(10) -0.0037(10)
N4 0.0282(13) 0.0459(17) 0.0279(13) -0.0023(11) 0.0184(11) -0.0027(11)
N5 0.0211(12) 0.076(2) 0.0292(15) -0.0049(14) 0.0085(11) -0.0046(13)
N6 0.0233(11) 0.0144(11) 0.0252(12) 0.0008(8) 0.0130(9) -0.0006(8)
N7 0.0244(11) 0.0129(12) 0.0301(13) -0.0022(9) 0.0139(10) -0.0015(8)
O1 0.0267(9) 0.0075(9) 0.0253(10) -0.0011(7) 0.0138(8) 0.0018(7)
O2 0.0307(10) 0.0100(9) 0.0312(10) -0.0003(7) 0.0197(8) -0.0001(7)
O3 0.0345(11) 0.0392(13) 0.0355(12) -0.0008(9) 0.0221(10) -0.0005(9)
O4 0.0428(13) 0.0319(13) 0.0430(13) -0.0074(9) 0.0309(11) -0.0074(9)
O5 0.0287(11) 0.0236(12) 0.0507(14) -0.0028(9) 0.0147(10) 0.0006(8)
O6 0.0280(10) 0.0279(11) 0.0347(12) -0.0026(8) 0.0160(9) 0.0010(8)
O7 0.0498(16) 0.113(3) 0.0549(18) -0.0012(18) 0.0302(14) -0.0010(17)
O8 0.0401(14) 0.081(2) 0.0624(18) -0.0014(16) 0.0253(13) -0.0092(14)
O9 0.0338(13) 0.077(2) 0.0594(19) 0.0181(16) 0.0269(13) 0.0141(13)
P1 0.0209(3) 0.0110(3) 0.0219(3) -0.0003(2) 0.0110(3) -0.0002(2)
Cd1 0.02601(13) 0.01091(13) 0.03195(14) -0.00089(7) 0.01671(10) -0.00046(7)

loop_
_atom_type_symbol
_atom_type_description
_atom_type_scat_dispersion_real
_atom_type_scat_dispersion_imag
_atom_type_scat_source
C C 0.0033 0.0016 'International Tables Vol C Tables 4.2.6.8 and 6.1.1.4'
H H 0.0000 0.0000 'International Tables Vol C Tables 4.2.6.8 and 6.1.1.4'
N N 0.0061 0.0033 'International Tables Vol C Tables 4.2.6.8 and 6.1.1.4'
O O 0.0106 0.0060 'International Tables Vol C Tables 4.2.6.8 and 6.1.1.4'
P P 0.1023 0.0942 'International Tables Vol C Tables 4.2.6.8 and 6.1.1.4'
Cd Cd -0.8075 1.2024 'International Tables Vol C Tables 4.2.6.8 and 6.1.1.4'

loop_
_geom_angle_atom_site_label_1
_geom_angle_atom_site_label_2
_geom_angle_atom_site_label_3
_geom_angle
_geom_angle_site_symmetry_1
_geom_angle_site_symmetry_3
N4 C1 N3 115.7(3) . .
N4 C1 N2 117.4(2) . .
N3 C1 N2 126.9(3) . .
N3 C2 N1 127.9(2) . .
N3 C2 N5 115.5(3) . .
N1 C2 N5 116.6(3) . .
O1 C7 C8 123.8(2) . .
O1 C7 C11 116.3(2) . .
C8 C7 C11 120.0(2) . .
C9 C8 C7 117.4(2) . .
N6 C9 C8 124.2(3) . .
N6 C10 C11 123.7(2) . .
C10 C11 C7 117.8(2) . .
N7 C12 C13 123.4(2) . .
C12 C13 C14 117.5(2) . .
C15 C14 O2 124.3(2) . .
C15 C14 C13 120.3(2) . .
O2 C14 C13 115.2(2) . .
C14 C15 C16 117.7(2) . .
N7 C16 C15 123.5(2) . .
O6 C17 O5 120.4(3) . .
O6 C17 C18 119.7(3) . .
O5 C17 C18 119.8(3) . .
O4 C19 O3 122.3(3) . .
O4 C19 C20 119.0(3) . .
O3 C19 C20 118.7(3) . .
C2 N1 P1 115.2(2) . .
C1 N2 P1 115.47(19) . .
C2 N3 C1 119.6(2) . .
C1 N4 C3 122.5(2) . .
C1 N4 C4 121.8(3) . .
C3 N4 C4 115.6(3) . .
C2 N5 C6 121.9(3) . .
C2 N5 C5 121.8(3) . .
C6 N5 C5 116.1(3) . .
C10 N6 C9 116.8(2) . .
C10 N6 Cd1 120.09(17) . .
C9 N6 Cd1 122.96(17) . .
C16 N7 C12 117.5(2) . .
C16 N7 Cd1 120.76(17) . .
C12 N7 Cd1 121.62(17) . .
C7 O1 P1 127.57(17) . .
C14 O2 P1 127.26(17) . 1_545
C19 O3 Cd1 89.37(19) . .
C19 O4 Cd1 93.58(18) . .
C17 O5 Cd1 164.6(2) . .
C17 O5 Cd1 90.20(19) . 2_755
Cd1 O5 Cd1 105.20(9) . 2_755
C17 O6 Cd1 96.27(18) . 2_755
N2 P1 N1 114.80(13) . .
N2 P1 O2 112.13(11) . 1_565
N1 P1 O2 113.12(11) . 1_565
N2 P1 O1 113.72(10) . .
N1 P1 O1 109.98(11) . .
O2 P1 O1 90.75(11) 1_565 .
N6 Cd1 N7 173.57(7) . .
N6 Cd1 O4 91.36(7) . .
N7 Cd1 O4 89.10(7) . .
N6 Cd1 O5 85.95(7) . .
N7 Cd1 O5 87.63(7) . .
O4 Cd1 O5 92.32(9) . .
N6 Cd1 O6 90.25(7) . 2_755
N7 Cd1 O6 93.52(7) . 2_755
O4 Cd1 O6 140.03(8) . 2_755
O5 Cd1 O6 127.62(8) . 2_755
N6 Cd1 O3 98.34(7) . .
N7 Cd1 O3 87.14(7) . .
O4 Cd1 O3 54.44(8) . .
O5 Cd1 O3 146.41(8) . .
O6 Cd1 O3 85.83(7) 2_755 .
N6 Cd1 O5 89.27(7) . 2_755
N7 Cd1 O5 88.85(7) . 2_755
O4 Cd1 O5 167.03(8) . 2_755
O5 Cd1 O5 74.80(9) . 2_755
O6 Cd1 O5 52.91(7) 2_755 2_755
O3 Cd1 O5 138.19(7) . 2_755

loop_
_geom_bond_atom_site_label_1
_geom_bond_atom_site_label_2
_geom_bond_distance
_geom_bond_site_symmetry_2
C1 N4 1.335(4) .
C1 N3 1.348(4) .
C1 N2 1.358(4) .
C2 N3 1.338(4) .
C2 N1 1.346(4) .
C2 N5 1.350(4) .
C3 N4 1.448(4) .
C4 N4 1.464(4) .
C5 N5 1.470(4) .
C6 N5 1.445(5) .
C7 O1 1.363(3) .
C7 C8 1.382(4) .
C7 C11 1.384(4) .
C8 C9 1.379(4) .
C9 N6 1.340(3) .
C10 N6 1.338(3) .
C10 C11 1.381(4) .
C12 N7 1.343(3) .
C12 C13 1.377(4) .
C13 C14 1.389(4) .
C14 C15 1.377(4) .
C14 O2 1.380(3) .
C15 C16 1.381(4) .
C16 N7 1.339(3) .
C17 O6 1.255(4) .
C17 O5 1.256(4) .
C17 C18 1.493(5) .
C19 O4 1.250(4) .
C19 O3 1.256(4) .
C19 C20 1.510(5) .
C21 O7 1.397(5) .
N1 P1 1.583(2) .
N2 P1 1.575(2) .
N6 Cd1 2.304(2) .
N7 Cd1 2.308(2) .
O1 P1 1.5994(18) .
O2 P1 1.5910(19) 1_545
O3 Cd1 2.442(2) .
O4 Cd1 2.354(2) .
O5 Cd1 2.375(2) .
O5 Cd1 2.507(3) 2_755
O6 Cd1 2.378(2) 2_755
P1 O2 1.5912(19) 1_565
Cd1 O6 2.378(2) 2_755
Cd1 O5 2.507(3) 2_755

loop_
_geom_hbond_atom_site_label_D
_geom_hbond_atom_site_label_H
_geom_hbond_atom_site_label_A
_geom_hbond_distance_DH
_geom_hbond_distance_HA
_geom_hbond_distance_DA
_geom_hbond_angle_DHA
_geom_hbond_site_symmetry_A
O9 H9B O8 0.874(19) 2.03(2) 2.883(4) 164(4) 2_656
O8 H8B O9 0.88(2) 1.93(4) 2.775(5) 160(9) 8_556
O9 H9A O6 0.856(19) 1.93(2) 2.768(3) 167(4) 1_455
O8 H8A O3 0.88(2) 1.89(2) 2.771(3) 179(8) 1_556
O7 H7 O8 0.82 2.11 2.885(4) 157.4 7_656
